data_4332471
loop_
_publ_author_name
'Kalyvas, Harris'
'Coucouvanis, Dimitri'

_publ_section_title
;
 Synthesis and Reactivity of a New Octanuclear Iron&#x2212;Sulfur Nitrosyl
 Cluster
;
_journal_issue 21
_journal_name_full 'Inorganic Chemistry'
_journal_page_first 8462
_journal_page_last 8464
_journal_paper_doi 10.1021/ic060417r
_journal_volume 45
_journal_year 2006
_chemical_formula_sum 'C78 H74 Fe6 N10 O8 P4 S6'
_chemical_formula_weight 1930.81
_chemical_name_systematic
; 
 ? 
;
_space_group_IT_number 2
_symmetry_space_group_name_Hall '-P 1'
_symmetry_space_group_name_H-M 'P -1'
_atom_sites_solution_hydrogens geom
_atom_sites_solution_primary direct
_atom_sites_solution_secondary difmap
_audit_creation_method SHELXL-97
_cell_angle_alpha 118.473(2)
_cell_angle_beta 91.213(2)
_cell_angle_gamma 95.004(2)
_cell_formula_units_Z 1
_cell_length_a 13.0510(14)
_cell_length_b 13.3561(14)
_cell_length_c 13.3741(14)
_cell_measurement_temperature 150(2)
_cell_volume 2036.2(4)
_computing_structure_refinement 'SHELXL-97 (Sheldrick, 1997)'
_computing_structure_solution 'SHELXS-97 (Sheldrick, 1990)'
_diffrn_ambient_temperature 150(2)
_diffrn_measured_fraction_theta_full 0.983
_diffrn_measured_fraction_theta_max 0.983
_diffrn_radiation_monochromator graphite
_diffrn_radiation_source 'fine-focus sealed tube'
_diffrn_radiation_type MoK\a
_diffrn_radiation_wavelength 0.71073
_diffrn_reflns_av_R_equivalents 0.0256
_diffrn_reflns_av_sigmaI/netI 0.0276
_diffrn_reflns_limit_h_max 17
_diffrn_reflns_limit_h_min -17
_diffrn_reflns_limit_k_max 17
_diffrn_reflns_limit_k_min -17
_diffrn_reflns_limit_l_max 17
_diffrn_reflns_limit_l_min -17
_diffrn_reflns_number 28490
_diffrn_reflns_theta_full 28.33
_diffrn_reflns_theta_max 28.33
_diffrn_reflns_theta_min 3.00
_exptl_absorpt_coefficient_mu 1.334
_exptl_crystal_density_diffrn 1.575
_exptl_crystal_density_method 'not measured'
_exptl_crystal_F_000 988
_refine_diff_density_max 0.562
_refine_diff_density_min -0.380
_refine_diff_density_rms 0.066
_refine_ls_extinction_method none
_refine_ls_goodness_of_fit_ref 1.022
_refine_ls_hydrogen_treatment mixed
_refine_ls_matrix_type full
_refine_ls_number_parameters 502
_refine_ls_number_reflns 9974
_refine_ls_number_restraints 0
_refine_ls_restrained_S_all 1.022
_refine_ls_R_factor_all 0.0384
_refine_ls_R_factor_gt 0.0284
_refine_ls_shift/su_max 0.001
_refine_ls_shift/su_mean 0.000
_refine_ls_structure_factor_coef Fsqd
_refine_ls_weighting_details 'calc w=1/[\s^2^(Fo^2^)+(0.0404P)^2^+0.8464P] where P=(Fo^2^+2Fc^2^)/3'
_refine_ls_weighting_scheme calc
_refine_ls_wR_factor_gt 0.0716
_refine_ls_wR_factor_ref 0.0771
_reflns_number_gt 8326
_reflns_number_total 9974
_reflns_threshold_expression >2sigma(I)
_cod_data_source_file ic060417rsup2.cif
_cod_data_source_block pm1
_cod_database_code 4332471

loop_
_symmetry_equiv_pos_as_xyz
'x, y, z'
'-x, -y, -z'

loop_
_atom_site_label
_atom_site_type_symbol
_atom_site_fract_x
_atom_site_fract_y
_atom_site_fract_z
_atom_site_U_iso_or_equiv
_atom_site_adp_type
_atom_site_occupancy
_atom_site_symmetry_multiplicity
_atom_site_calc_flag
_atom_site_refinement_flags
Fe4 Fe 0.826119(17) 0.47864(2) 0.48856(2) 0.02068(6) Uani 1 1 d .
S5 S 0.88464(3) 0.31973(4) 0.46851(4) 0.02337(9) Uani 1 1 d .
Fe5 Fe 0.945779(17) 0.34938(2) 0.32935(2) 0.02113(6) Uani 1 1 d .
Fe3 Fe 0.946305(17) 0.45889(2) 0.63862(2) 0.02106(6) Uani 1 1 d .
S3 S 0.88363(3) 0.50545(4) 0.34711(4) 0.02175(9) Uani 1 1 d .
S4 S 0.88297(3) 0.61710(4) 0.66217(4) 0.02412(9) Uani 1 1 d .
O2 O 0.86298(11) 0.15521(12) 0.12253(11) 0.0341(3) Uani 1 1 d .
N1 N 0.90277(11) 0.23235(13) 0.20744(13) 0.0243(3) Uani 1 1 d .
N2 N 0.69794(11) 0.46990(13) 0.47330(13) 0.0245(3) Uani 1 1 d .
O3 O 0.90293(13) 0.37297(17) 0.79295(16) 0.0556(5) Uani 1 1 d .
O1 O 0.60712(9) 0.45865(13) 0.45887(13) 0.0363(3) Uani 1 1 d .
N3 N 0.91891(11) 0.41175(14) 0.73112(13) 0.0290(3) Uani 1 1 d .
P1 P 0.78341(3) 0.02432(4) 0.73544(4) 0.01913(9) Uani 1 1 d .
P2 P 0.59786(3) 0.15382(4) 0.79234(3) 0.01819(9) Uani 1 1 d .
N4 N 0.70774(10) 0.11636(13) 0.75253(12) 0.0227(3) Uani 1 1 d .
C1 C 0.89653(12) 0.09351(15) 0.83260(14) 0.0218(3) Uani 1 1 d .
C25 C 0.55600(13) 0.22670(15) 0.71777(14) 0.0214(3) Uani 1 1 d .
C7 C 0.82419(12) -0.03555(15) 0.59253(14) 0.0228(3) Uani 1 1 d .
C31 C 0.60463(12) 0.25591(14) 0.94211(14) 0.0191(3) Uani 1 1 d .
C32 C 0.54820(13) 0.35015(15) 0.98420(15) 0.0233(3) Uani 1 1 d .
H32 H 0.5030 0.3602 0.9339 0.028 Uiso 1 1 calc R
C13 C 0.72901(12) -0.08929(15) 0.76049(14) 0.0211(3) Uani 1 1 d .
C18 C 0.66153(14) -0.17833(16) 0.67654(16) 0.0275(4) Uani 1 1 d .
H18 H 0.6521 -0.1840 0.6033 0.033 Uiso 1 1 calc R
C12 C 0.87445(14) -0.13423(16) 0.54519(16) 0.0287(4) Uani 1 1 d .
H12 H 0.8815 -0.1762 0.5853 0.034 Uiso 1 1 calc R
C33 C 0.55807(13) 0.42928(16) 1.09970(15) 0.0258(4) Uani 1 1 d .
H33 H 0.5200 0.4937 1.1281 0.031 Uiso 1 1 calc R
C21 C 0.46000(14) 0.02695(16) 0.85530(15) 0.0280(4) Uani 1 1 d .
H21 H 0.4849 0.0788 0.9318 0.034 Uiso 1 1 calc R
C19 C 0.46256(14) -0.03716(16) 0.65408(15) 0.0285(4) Uani 1 1 d .
H19 H 0.4904 -0.0298 0.5925 0.034 Uiso 1 1 calc R
C14 C 0.74268(13) -0.08181(16) 0.86788(15) 0.0245(3) Uani 1 1 d .
H14 H 0.7885 -0.0216 0.9254 0.029 Uiso 1 1 calc R
C30 C 0.63086(14) 0.29450(16) 0.69694(15) 0.0254(4) Uani 1 1 d .
H30 H 0.7016 0.2964 0.7168 0.030 Uiso 1 1 calc R
C15 C 0.68919(14) -0.16250(17) 0.89035(17) 0.0295(4) Uani 1 1 d .
H15 H 0.6986 -0.1577 0.9632 0.035 Uiso 1 1 calc R
C6 C 0.90496(13) 0.21143(16) 0.90398(16) 0.0259(4) Uani 1 1 d .
H6 H 0.8531 0.2548 0.8989 0.031 Uiso 1 1 calc R
C20 C 0.49961(12) 0.03972(15) 0.76582(14) 0.0214(3) Uani 1 1 d .
C8 C 0.81228(15) 0.02420(18) 0.53206(16) 0.0306(4) Uani 1 1 d .
H8 H 0.7770 0.0908 0.5634 0.037 Uiso 1 1 calc R
C26 C 0.45215(13) 0.22265(16) 0.68692(14) 0.0260(4) Uani 1 1 d .
H26 H 0.4010 0.1764 0.7007 0.031 Uiso 1 1 calc R
C36 C 0.66925(13) 0.24102(15) 1.01798(14) 0.0231(3) Uani 1 1 d .
H36 H 0.7073 0.1766 0.9903 0.028 Uiso 1 1 calc R
C27 C 0.42423(15) 0.28695(18) 0.63587(15) 0.0320(4) Uani 1 1 d .
H27 H 0.3538 0.2843 0.6145 0.038 Uiso 1 1 calc R
C2 C 0.97437(14) 0.03079(17) 0.83784(17) 0.0302(4) Uani 1 1 d .
H2 H 0.9695 -0.0496 0.7884 0.036 Uiso 1 1 calc R
C29 C 0.60165(16) 0.35926(17) 0.64709(16) 0.0323(4) Uani 1 1 d .
H29 H 0.6523 0.4067 0.6342 0.039 Uiso 1 1 calc R
C9 C 0.85215(16) -0.01378(19) 0.42594(17) 0.0367(5) Uani 1 1 d .
H9 H 0.8439 0.0267 0.3846 0.044 Uiso 1 1 calc R
C28 C 0.49852(17) 0.35449(18) 0.61622(16) 0.0343(4) Uani 1 1 d .
H28 H 0.4788 0.3980 0.5813 0.041 Uiso 1 1 calc R
C35 C 0.67792(13) 0.31996(16) 1.13331(15) 0.0262(4) Uani 1 1 d .
H35 H 0.7213 0.3091 1.1845 0.031 Uiso 1 1 calc R
C34 C 0.62334(13) 0.41448(16) 1.17366(15) 0.0257(4) Uani 1 1 d .
H34 H 0.6306 0.4694 1.2524 0.031 Uiso 1 1 calc R
C4 C 1.06574(14) 0.20298(18) 0.98855(18) 0.0338(4) Uani 1 1 d .
H4 H 1.1231 0.2401 1.0429 0.041 Uiso 1 1 calc R
C16 C 0.62219(14) -0.24994(18) 0.80667(18) 0.0337(4) Uani 1 1 d .
H16 H 0.5854 -0.3047 0.8226 0.040 Uiso 1 1 calc R
C5 C 0.98961(14) 0.26574(17) 0.98287(17) 0.0310(4) Uani 1 1 d .
H5 H 0.9948 0.3460 1.0327 0.037 Uiso 1 1 calc R
C3 C 1.05922(14) 0.08630(18) 0.91569(19) 0.0361(5) Uani 1 1 d .
H3 H 1.1129 0.0439 0.9188 0.043 Uiso 1 1 calc R
C24 C 0.38535(15) -0.12425(17) 0.63250(17) 0.0337(4) Uani 1 1 d .
H24 H 0.3591 -0.1755 0.5564 0.040 Uiso 1 1 calc R
C10 C 0.90381(15) -0.11039(18) 0.38045(16) 0.0337(4) Uani 1 1 d .
H10 H 0.9322 -0.1352 0.3086 0.040 Uiso 1 1 calc R
C11 C 0.91430(15) -0.17118(17) 0.43919(17) 0.0338(4) Uani 1 1 d .
H11 H 0.9488 -0.2383 0.4070 0.041 Uiso 1 1 calc R
C23 C 0.34652(15) -0.13651(17) 0.72155(18) 0.0357(4) Uani 1 1 d .
H23 H 0.2938 -0.1966 0.7065 0.043 Uiso 1 1 calc R
C17 C 0.60844(15) -0.25816(17) 0.69990(18) 0.0344(4) Uani 1 1 d .
H17 H 0.5626 -0.3186 0.6428 0.041 Uiso 1 1 calc R
C22 C 0.38368(16) -0.06229(18) 0.83211(18) 0.0377(5) Uani 1 1 d .
H22 H 0.3571 -0.0720 0.8929 0.045 Uiso 1 1 calc R
O100 O 0.31072(12) 0.23171(14) 0.88826(14) 0.0482(4) Uani 1 1 d .
N100 N 0.23125(12) 0.39385(15) 0.94922(14) 0.0321(4) Uani 1 1 d .
C37 C 0.25841(16) 0.29334(19) 0.87091(18) 0.0375(5) Uani 1 1 d .
H37 H 0.2344 0.2676 0.7941 0.045 Uiso 1 1 calc R
C38 C 0.16603(19) 0.4605(2) 0.9212(2) 0.0517(6) Uani 1 1 d .
H38A H 0.1497 0.4221 0.8386 0.077 Uiso 1 1 calc R
H38B H 0.2021 0.5369 0.9461 0.077 Uiso 1 1 calc R
H38C H 0.1021 0.4676 0.9600 0.077 Uiso 1 1 calc R
C39 C 0.26680(17) 0.4386(2) 1.0674(2) 0.0430(5) Uiso 1 1 d .
H39A H 0.3142 0.3885 1.0736 0.065 Uiso 1 1 calc R
H39B H 0.2076 0.4417 1.1123 0.065 Uiso 1 1 calc R
H39C H 0.3026 0.5158 1.0963 0.065 Uiso 1 1 calc R

loop_
_atom_site_aniso_label
_atom_site_aniso_U_11
_atom_site_aniso_U_22
_atom_site_aniso_U_33
_atom_site_aniso_U_23
_atom_site_aniso_U_13
_atom_site_aniso_U_12
Fe4 0.01588(11) 0.02650(13) 0.02145(13) 0.01318(11) -0.00025(8) 0.00128(9)
S5 0.02306(19) 0.0237(2) 0.0245(2) 0.01349(18) -0.00283(15) -0.00198(15)
Fe5 0.02024(11) 0.02185(13) 0.01947(12) 0.00890(10) -0.00134(9) 0.00029(9)
Fe3 0.01894(11) 0.02684(14) 0.02032(12) 0.01412(11) -0.00001(9) 0.00012(9)
S3 0.01901(17) 0.0268(2) 0.0222(2) 0.01437(18) -0.00148(14) 0.00093(15)
S4 0.02016(18) 0.0277(2) 0.0227(2) 0.01056(18) 0.00117(15) 0.00393(15)
O2 0.0403(7) 0.0267(7) 0.0253(7) 0.0055(6) -0.0056(6) -0.0004(6)
N1 0.0248(7) 0.0232(8) 0.0242(8) 0.0109(6) 0.0006(6) 0.0026(6)
N2 0.0205(6) 0.0326(8) 0.0251(8) 0.0177(7) 0.0010(5) 0.0027(6)
O3 0.0539(10) 0.0870(13) 0.0633(11) 0.0640(11) 0.0196(8) 0.0170(9)
O1 0.0181(6) 0.0545(9) 0.0482(9) 0.0345(8) -0.0004(5) 0.0028(6)
N3 0.0240(7) 0.0408(9) 0.0299(8) 0.0230(8) 0.0039(6) 0.0038(6)
P1 0.01856(18) 0.0225(2) 0.0188(2) 0.01166(17) 0.00147(14) 0.00310(15)
P2 0.01809(18) 0.0212(2) 0.0164(2) 0.00988(17) 0.00070(14) 0.00251(15)
N4 0.0205(6) 0.0272(8) 0.0243(7) 0.0149(6) 0.0040(5) 0.0061(5)
C1 0.0200(7) 0.0277(9) 0.0216(8) 0.0154(7) 0.0005(6) 0.0008(6)
C25 0.0252(8) 0.0251(9) 0.0150(8) 0.0098(7) 0.0022(6) 0.0075(6)
C7 0.0211(7) 0.0277(9) 0.0204(8) 0.0121(7) 0.0021(6) 0.0030(6)
C31 0.0193(7) 0.0207(8) 0.0178(8) 0.0098(7) 0.0009(6) 0.0003(6)
C32 0.0242(8) 0.0252(9) 0.0213(8) 0.0119(7) -0.0005(6) 0.0037(6)
C13 0.0207(7) 0.0233(9) 0.0209(8) 0.0117(7) 0.0021(6) 0.0043(6)
C18 0.0298(8) 0.0278(10) 0.0236(9) 0.0117(8) -0.0013(7) 0.0011(7)
C12 0.0327(9) 0.0288(10) 0.0278(9) 0.0153(8) 0.0056(7) 0.0086(7)
C33 0.0292(8) 0.0242(9) 0.0239(9) 0.0107(7) 0.0038(7) 0.0073(7)
C21 0.0299(9) 0.0282(10) 0.0217(9) 0.0100(8) -0.0003(7) -0.0047(7)
C19 0.0312(9) 0.0294(10) 0.0203(9) 0.0087(8) 0.0014(7) 0.0012(7)
C14 0.0243(8) 0.0273(9) 0.0233(9) 0.0136(7) -0.0009(6) 0.0019(7)
C30 0.0299(8) 0.0281(9) 0.0208(8) 0.0133(7) 0.0034(6) 0.0064(7)
C15 0.0281(8) 0.0389(11) 0.0318(10) 0.0246(9) 0.0046(7) 0.0064(7)
C6 0.0238(8) 0.0280(9) 0.0312(9) 0.0188(8) 0.0009(7) 0.0008(7)
C20 0.0188(7) 0.0229(8) 0.0210(8) 0.0094(7) -0.0001(6) 0.0019(6)
C8 0.0357(9) 0.0353(11) 0.0269(9) 0.0183(8) 0.0069(7) 0.0115(8)
C26 0.0262(8) 0.0312(10) 0.0186(8) 0.0094(7) 0.0014(6) 0.0084(7)
C36 0.0232(7) 0.0262(9) 0.0219(8) 0.0128(7) 0.0000(6) 0.0046(6)
C27 0.0349(9) 0.0419(11) 0.0202(9) 0.0132(8) 0.0026(7) 0.0194(8)
C2 0.0268(8) 0.0282(10) 0.0351(10) 0.0149(8) -0.0033(7) 0.0040(7)
C29 0.0434(10) 0.0357(11) 0.0265(10) 0.0204(9) 0.0096(8) 0.0116(8)
C9 0.0464(11) 0.0444(12) 0.0276(10) 0.0234(10) 0.0076(8) 0.0077(9)
C28 0.0511(12) 0.0386(11) 0.0220(9) 0.0185(9) 0.0091(8) 0.0231(9)
C35 0.0270(8) 0.0310(10) 0.0219(9) 0.0139(8) -0.0041(6) 0.0027(7)
C34 0.0286(8) 0.0258(9) 0.0183(8) 0.0076(7) -0.0004(6) 0.0008(7)
C4 0.0255(8) 0.0387(11) 0.0392(11) 0.0224(10) -0.0087(8) -0.0069(8)
C16 0.0281(9) 0.0357(11) 0.0454(12) 0.0267(10) 0.0029(8) -0.0006(8)
C5 0.0290(9) 0.0276(10) 0.0347(10) 0.0154(8) -0.0039(7) -0.0058(7)
C3 0.0254(9) 0.0386(11) 0.0484(12) 0.0247(10) -0.0081(8) 0.0035(8)
C24 0.0325(9) 0.0293(10) 0.0272(10) 0.0051(8) -0.0069(7) -0.0016(8)
C10 0.0336(9) 0.0405(11) 0.0224(9) 0.0118(8) 0.0075(7) 0.0012(8)
C11 0.0354(10) 0.0308(10) 0.0306(10) 0.0099(8) 0.0097(8) 0.0096(8)
C23 0.0286(9) 0.0304(10) 0.0409(11) 0.0132(9) -0.0017(8) -0.0077(8)
C17 0.0304(9) 0.0307(10) 0.0380(11) 0.0152(9) -0.0050(8) -0.0073(8)
C22 0.0398(10) 0.0379(12) 0.0323(11) 0.0168(9) 0.0034(8) -0.0107(9)
O100 0.0464(9) 0.0472(10) 0.0522(10) 0.0227(8) 0.0178(7) 0.0146(7)
N100 0.0301(8) 0.0351(9) 0.0339(9) 0.0195(8) 0.0005(6) -0.0007(7)
C37 0.0341(10) 0.0450(13) 0.0291(10) 0.0153(9) 0.0050(8) -0.0025(9)
C38 0.0438(12) 0.0691(17) 0.0673(17) 0.0515(15) 0.0113(11) 0.0138(11)

loop_
_atom_type_symbol
_atom_type_description
_atom_type_scat_dispersion_real
_atom_type_scat_dispersion_imag
_atom_type_scat_source
C C 0.0033 0.0016 'International Tables Vol C Tables 4.2.6.8 and 6.1.1.4'
H H 0.0000 0.0000 'International Tables Vol C Tables 4.2.6.8 and 6.1.1.4'
N N 0.0061 0.0033 'International Tables Vol C Tables 4.2.6.8 and 6.1.1.4'
O O 0.0106 0.0060 'International Tables Vol C Tables 4.2.6.8 and 6.1.1.4'
P P 0.1023 0.0942 'International Tables Vol C Tables 4.2.6.8 and 6.1.1.4'
S S 0.1246 0.1234 'International Tables Vol C Tables 4.2.6.8 and 6.1.1.4'
Fe Fe 0.3463 0.8444 'International Tables Vol C Tables 4.2.6.8 and 6.1.1.4'

loop_
_geom_angle_atom_site_label_1
_geom_angle_atom_site_label_2
_geom_angle_atom_site_label_3
_geom_angle
_geom_angle_site_symmetry_1
_geom_angle_site_symmetry_3
N2 Fe4 S5 114.02(6) . .
N2 Fe4 S3 105.44(5) . .
S5 Fe4 S3 106.513(19) . .
N2 Fe4 S4 109.82(5) . .
S5 Fe4 S4 106.665(19) . .
S3 Fe4 S4 114.55(2) . .
N2 Fe4 Fe3 130.41(5) . .
S5 Fe4 Fe3 53.328(13) . .
S3 Fe4 Fe3 124.118(16) . .
S4 Fe4 Fe3 53.377(15) . .
N2 Fe4 Fe5 125.40(5) . .
S5 Fe4 Fe5 53.519(14) . .
S3 Fe4 Fe5 53.014(15) . .
S4 Fe4 Fe5 124.774(16) . .
Fe3 Fe4 Fe5 87.617(13) . .
Fe3 S5 Fe4 73.335(17) . .
Fe3 S5 Fe5 111.38(2) . .
Fe4 S5 Fe5 73.423(16) . .
N1 Fe5 S3 112.70(5) . .
N1 Fe5 S5 105.92(5) . .
S3 Fe5 S5 106.353(19) . .
N1 Fe5 S4 110.43(5) . 2_766
S3 Fe5 S4 106.491(19) . 2_766
S5 Fe5 S4 115.027(19) . 2_766
N1 Fe5 Fe3 129.38(5) . 2_766
S3 Fe5 Fe3 53.247(14) . 2_766
S5 Fe5 Fe3 124.587(16) . 2_766
S4 Fe5 Fe3 53.273(14) 2_766 2_766
N1 Fe5 Fe4 124.60(5) . .
S3 Fe5 Fe4 53.313(14) . .
S5 Fe5 Fe4 53.058(15) . .
S4 Fe5 Fe4 124.967(16) 2_766 .
Fe3 Fe5 Fe4 87.809(12) 2_766 .
N3 Fe3 S3 105.74(5) . 2_766
N3 Fe3 S5 106.39(6) . .
S3 Fe3 S5 113.007(19) 2_766 .
N3 Fe3 S4 118.27(6) . .
S3 Fe3 S4 106.770(19) 2_766 .
S5 Fe3 S4 106.878(19) . .
N3 Fe3 Fe4 131.09(5) . .
S3 Fe3 Fe4 123.025(16) 2_766 .
S5 Fe3 Fe4 53.338(15) . .
S4 Fe3 Fe4 53.580(13) . .
N3 Fe3 Fe5 130.09(6) . 2_766
S3 Fe3 Fe5 53.168(14) 2_766 2_766
S5 Fe3 Fe5 123.348(16) . 2_766
S4 Fe3 Fe5 53.631(15) . 2_766
Fe4 Fe3 Fe5 86.771(12) . 2_766
Fe5 S3 Fe3 73.585(16) . 2_766
Fe5 S3 Fe4 73.673(16) . .
Fe3 S3 Fe4 112.208(19) 2_766 .
Fe3 S4 Fe4 73.043(17) . .
Fe3 S4 Fe5 73.096(16) . 2_766
Fe4 S4 Fe5 109.44(2) . 2_766
O2 N1 Fe5 172.90(14) . .
O1 N2 Fe4 177.01(16) . .
O3 N3 Fe3 175.97(17) . .
N4 P1 C13 114.21(8) . .
N4 P1 C7 108.62(8) . .
C13 P1 C7 109.37(8) . .
N4 P1 C1 109.39(8) . .
C13 P1 C1 107.25(8) . .
C7 P1 C1 107.83(8) . .
N4 P2 C20 115.69(8) . .
N4 P2 C25 107.45(8) . .
C20 P2 C25 107.76(8) . .
N4 P2 C31 111.11(8) . .
C20 P2 C31 107.96(7) . .
C25 P2 C31 106.44(8) . .
P1 N4 P2 143.40(10) . .
C6 C1 C2 119.84(16) . .
C6 C1 P1 119.01(13) . .
C2 C1 P1 121.15(14) . .
C30 C25 C26 119.98(16) . .
C30 C25 P2 117.58(13) . .
C26 C25 P2 122.33(13) . .
C12 C7 C8 119.71(16) . .
C12 C7 P1 121.56(14) . .
C8 C7 P1 118.53(14) . .
C32 C31 C36 119.23(15) . .
C32 C31 P2 121.64(13) . .
C36 C31 P2 119.13(13) . .
C33 C32 C31 120.04(16) . .
C18 C13 C14 119.55(16) . .
C18 C13 P1 119.36(13) . .
C14 C13 P1 120.55(13) . .
C17 C18 C13 120.11(17) . .
C11 C12 C7 119.85(18) . .
C34 C33 C32 120.19(17) . .
C20 C21 C22 119.58(17) . .
C24 C19 C20 120.16(17) . .
C15 C14 C13 119.87(16) . .
C29 C30 C25 119.87(17) . .
C16 C15 C14 120.02(17) . .
C1 C6 C5 119.87(17) . .
C21 C20 C19 119.58(16) . .
C21 C20 P2 120.87(13) . .
C19 C20 P2 119.54(13) . .
C9 C8 C7 119.92(18) . .
C27 C26 C25 119.47(17) . .
C35 C36 C31 120.31(16) . .
C28 C27 C26 120.29(18) . .
C3 C2 C1 119.70(18) . .
C28 C29 C30 119.86(18) . .
C10 C9 C8 120.10(19) . .
C27 C28 C29 120.51(18) . .
C34 C35 C36 119.93(16) . .
C35 C34 C33 120.28(16) . .
C5 C4 C3 120.41(17) . .
C15 C16 C17 120.46(17) . .
C4 C5 C6 119.98(18) . .
C4 C3 C2 120.16(18) . .
C23 C24 C19 119.95(17) . .
C9 C10 C11 120.22(18) . .
C10 C11 C12 120.17(18) . .
C22 C23 C24 120.42(17) . .
C18 C17 C16 119.98(18) . .
C23 C22 C21 120.29(18) . .
C37 N100 C39 119.43(18) . .
C37 N100 C38 122.7(2) . .
C39 N100 C38 117.90(19) . .
O100 C37 N100 126.4(2) . .

loop_
_geom_bond_atom_site_label_1
_geom_bond_atom_site_label_2
_geom_bond_distance
_geom_bond_site_symmetry_2
Fe4 N2 1.6681(14) .
Fe4 S5 2.2156(5) .
Fe4 S3 2.2202(5) .
Fe4 S4 2.2260(5) .
Fe4 Fe3 2.6460(4) .
Fe4 Fe5 2.6569(4) .
S5 Fe3 2.2153(5) .
S5 Fe5 2.2289(5) .
Fe5 N1 1.6717(15) .
Fe5 S3 2.2115(5) .
Fe5 S4 2.2305(5) 2_766
Fe5 Fe3 2.6503(4) 2_766
Fe3 N3 1.6664(15) .
Fe3 S3 2.2138(5) 2_766
Fe3 S4 2.2202(6) .
Fe3 Fe5 2.6503(4) 2_766
S3 Fe3 2.2138(5) 2_766
S4 Fe5 2.2305(5) 2_766
O2 N1 1.1777(19) .
N2 O1 1.1816(18) .
O3 N3 1.180(2) .
P1 N4 1.5787(15) .
P1 C13 1.7959(17) .
P1 C7 1.7988(17) .
P1 C1 1.8049(17) .
P2 N4 1.5792(14) .
P2 C20 1.7935(17) .
P2 C25 1.7989(17) .
P2 C31 1.8018(17) .
C1 C6 1.391(3) .
C1 C2 1.393(2) .
C25 C30 1.396(2) .
C25 C26 1.397(2) .
C7 C12 1.393(3) .
C7 C8 1.395(2) .
C31 C32 1.395(2) .
C31 C36 1.402(2) .
C32 C33 1.390(2) .
C13 C18 1.397(2) .
C13 C14 1.398(2) .
C18 C17 1.383(3) .
C12 C11 1.390(3) .
C33 C34 1.387(3) .
C21 C20 1.391(2) .
C21 C22 1.391(2) .
C19 C24 1.384(3) .
C19 C20 1.393(2) .
C14 C15 1.388(2) .
C30 C29 1.391(3) .
C15 C16 1.384(3) .
C6 C5 1.393(2) .
C8 C9 1.390(3) .
C26 C27 1.393(3) .
C36 C35 1.387(2) .
C27 C28 1.381(3) .
C2 C3 1.390(3) .
C29 C28 1.387(3) .
C9 C10 1.382(3) .
C35 C34 1.384(3) .
C4 C5 1.378(3) .
C4 C3 1.382(3) .
C16 C17 1.386(3) .
C24 C23 1.378(3) .
C10 C11 1.385(3) .
C23 C22 1.376(3) .
O100 C37 1.213(3) .
N100 C37 1.335(3) .
N100 C39 1.445(3) .
N100 C38 1.447(3) .
